data_7027132
loop_
_publ_author_name
'Georgopoulou, Alexandra S.'
'Ulvenlund, Stefan'
'Mingos, D. Michael P.'
'Baxter, Ian'
'Williams, David J.'

_publ_section_title
;
 Synthesis of water soluble DTPA complexes with pendant uracil moieties
 capable of forming complementary hydrogen bonds
;
_journal_issue 4
_journal_name_full 'Journal of the Chemical Society, Dalton Transactions'
_journal_page_first 547
_journal_paper_doi 10.1039/a807723a
_journal_year 1999
_chemical_formula_sum 'C22 H47 Bi N11 O19.5 S2'
_chemical_formula_weight 1050.81
_chemical_name_systematic
; 
 ? 
;
_space_group_IT_number 14
_symmetry_cell_setting monoclinic
_symmetry_space_group_name_Hall '-P 2yn'
_symmetry_space_group_name_H-M 'P 1 21/n 1'
_atom_sites_solution_hydrogens geom
_atom_sites_solution_primary direct
_atom_sites_solution_secondary difmap
_audit_creation_method SHELXL
_cell_angle_alpha 90.00
_cell_angle_beta 94.802(9)
_cell_angle_gamma 90.00
_cell_formula_units_Z 4
_cell_length_a 10.6246(11)
_cell_length_b 21.341(2)
_cell_length_c 16.676(2)
_cell_measurement_reflns_used 34
_cell_measurement_temperature 293(2)
_cell_measurement_theta_max 24.92
_cell_measurement_theta_min 10.74
_cell_volume 3767.8(7)
_computing_cell_refinement 'Siemens XSCANS'
_computing_data_collection 'Siemens XSCANS'
_computing_data_reduction 'Siemens SHELXTL'
_computing_molecular_graphics 'Siemens SHELXTL'
_computing_publication_material 'Siemens SHELXTL'
_computing_structure_refinement 'SHELXL-93 (Sheldrick, 1993)'
_computing_structure_solution 'SHELXS-86 (Sheldrick, 1990)'
_diffrn_ambient_temperature 293(2)
_diffrn_measurement_device 'Siemens P4'
_diffrn_measurement_method '\w scans'
_diffrn_radiation_monochromator graphite
_diffrn_radiation_source 'fine-focus sealed tube'
_diffrn_radiation_type CuK\a
_diffrn_radiation_wavelength 1.54178
_diffrn_reflns_av_R_equivalents 0.0773
_diffrn_reflns_av_sigmaI/netI 0.0622
_diffrn_reflns_limit_h_max 12
_diffrn_reflns_limit_h_min -6
_diffrn_reflns_limit_k_max 24
_diffrn_reflns_limit_k_min -21
_diffrn_reflns_limit_l_max 14
_diffrn_reflns_limit_l_min -19
_diffrn_reflns_number 6437
_diffrn_reflns_theta_max 63.01
_diffrn_reflns_theta_min 3.37
_diffrn_standards_decay_% 28.31
_diffrn_standards_interval_count 97
_diffrn_standards_number 3
_exptl_absorpt_coefficient_mu 11.049
_exptl_absorpt_correction_T_max 0.66548
_exptl_absorpt_correction_T_min 0.196539
_exptl_absorpt_correction_type empirical
_exptl_crystal_colour Pale_yellow
_exptl_crystal_density_diffrn 1.852
_exptl_crystal_description Blocks
_exptl_crystal_F_000 2108
_refine_diff_density_max 1.746
_refine_diff_density_min -1.423
_refine_diff_density_rms 0.168
_refine_ls_extinction_method none
_refine_ls_goodness_of_fit_all 1.062
_refine_ls_goodness_of_fit_obs 1.114
_refine_ls_matrix_type full
_refine_ls_number_parameters 522
_refine_ls_number_reflns 5724
_refine_ls_number_restraints 16
_refine_ls_restrained_S_all 1.075
_refine_ls_restrained_S_obs 1.112
_refine_ls_R_factor_all 0.0705
_refine_ls_R_factor_obs 0.0511
_refine_ls_shift/esd_max -1.432
_refine_ls_shift/esd_mean 0.008
_refine_ls_structure_factor_coef Fsqd
_refine_ls_weighting_details 'w=1/[\s^2^(Fo^2^)+(0.0748P)^2^+0.0000P] where P=(Fo^2^+2Fc^2^)/3'
_refine_ls_weighting_scheme calc
_refine_ls_wR_factor_all 0.1289
_refine_ls_wR_factor_obs 0.1168
_reflns_number_observed 4768
_reflns_number_total 6081
_reflns_observed_criterion >2sigma(I)
_cod_data_source_file 807723asup1.cif
_cod_data_source_block mm9712
_cod_depositor_comments
;
The following automatic conversions were performed:

'_symmetry_cell_setting' value 'Monoclinic' changed to 'monoclinic'
according to /home/saulius/struct/CIF-dictionaries/cif_core.dic
dictionary named 'cif_core.dic' version 2.4.2 from
2011-04-26.

'_exptl_absorpt_correction_type' value 'Empirical'
changed to 'empirical' according to
/home/saulius/struct/CIF-dictionaries/cif_core.dic dictionary named
'cif_core.dic' version 2.4.2 from 2011-04-26.

Automatic conversion script
Id: cif_fix_values 1891 2012-01-12 08:04:46Z andrius 

The following automatic conversions were performed:

'_refine_ls_weighting_scheme' value 'calc
w=1/[\s^2^(Fo^2^)+(0.0748P)^2^+0.0000P] where P=(Fo^2^+2Fc^2^)/3' was
changed to 'calc'. New tag '_refine_ls_weighting_details' was
created. The value of the new tag was set to
'w=1/[\s^2^(Fo^2^)+(0.0748P)^2^+0.0000P] where P=(Fo^2^+2Fc^2^)/3'.

Automatic conversion script
Id: cif_fix_values 3143 2015-03-26 13:38:13Z robertas 
;
_cod_original_cell_volume 3767.9(7)
_cod_original_sg_symbol_H-M P2(1)/n
_cod_original_formula_sum 'C22 H47 Bi N11 O19.50 S2'
_cod_database_code 7027132

loop_
_symmetry_equiv_pos_as_xyz
'x, y, z'
'-x+1/2, y+1/2, -z+1/2'
'-x, -y, -z'
'x-1/2, -y-1/2, z-1/2'

loop_
_atom_site_aniso_label
_atom_site_aniso_U_11
_atom_site_aniso_U_22
_atom_site_aniso_U_33
_atom_site_aniso_U_23
_atom_site_aniso_U_13
_atom_site_aniso_U_12
Bi 0.0330(2) 0.0379(2) 0.0397(2) -0.00252(13) 0.00698(10) -0.00061(13)
O 0.084(6) 0.102(7) 0.071(6) -0.016(5) 0.010(4) -0.014(5)
N1 0.041(4) 0.040(4) 0.055(4) -0.004(3) 0.016(3) -0.004(3)
C2 0.040(4) 0.045(4) 0.036(4) 0.004(3) 0.004(3) 0.003(3)
O2 0.042(3) 0.037(3) 0.070(4) -0.012(3) 0.010(3) -0.008(2)
C3 0.047(5) 0.047(4) 0.044(5) 0.000(4) 0.014(4) 0.002(4)
N4 0.051(4) 0.037(4) 0.055(4) 0.004(3) 0.020(3) 0.004(3)
C5 0.058(6) 0.050(5) 0.069(7) -0.001(5) 0.024(5) -0.003(4)
C6 0.039(4) 0.050(5) 0.085(7) 0.009(5) 0.010(4) -0.013(4)
N7 0.033(3) 0.044(4) 0.054(4) 0.007(3) 0.005(3) 0.001(3)
C8 0.035(4) 0.055(5) 0.063(6) -0.002(5) 0.003(4) -0.004(4)
C9 0.032(4) 0.052(5) 0.044(4) 0.005(4) 0.003(3) 0.002(3)
N10 0.035(3) 0.041(4) 0.047(4) 0.001(3) 0.006(3) 0.006(3)
C11 0.039(4) 0.043(4) 0.049(5) 0.008(4) 0.009(3) -0.002(3)
O12 0.038(3) 0.062(4) 0.082(5) 0.029(4) 0.001(3) -0.001(3)
C12 0.040(4) 0.048(5) 0.046(5) 0.004(4) 0.005(3) 0.002(4)
N13 0.039(4) 0.048(4) 0.052(4) 0.006(3) 0.005(3) 0.001(3)
C14 0.048(4) 0.043(4) 0.050(5) -0.002(4) 0.014(4) 0.001(4)
O15 0.053(4) 0.052(4) 0.072(5) 0.018(3) 0.017(3) 0.010(3)
C15 0.045(4) 0.046(5) 0.045(5) 0.001(4) 0.010(4) -0.001(4)
N16 0.037(3) 0.044(4) 0.061(5) 0.009(3) 0.011(3) 0.004(3)
S17 0.0444(11) 0.0618(13) 0.0552(13) 0.0044(10) 0.0158(9) 0.0030(10)
C17 0.045(4) 0.051(5) 0.038(4) 0.004(4) 0.011(3) -0.003(4)
N18 0.047(4) 0.052(4) 0.056(4) 0.011(4) 0.018(3) 0.005(4)
C19 0.040(4) 0.047(4) 0.043(4) 0.004(4) 0.008(3) 0.008(4)
N19 0.049(4) 0.055(5) 0.067(5) 0.015(4) 0.010(4) 0.012(4)
C20 0.083(7) 0.056(6) 0.044(5) 0.003(4) 0.013(5) 0.022(5)
C21 0.052(5) 0.044(5) 0.042(5) 0.007(4) 0.011(4) -0.001(4)
O21 0.070(4) 0.058(4) 0.046(4) 0.008(3) 0.011(3) -0.001(3)
O22 0.068(4) 0.046(4) 0.043(3) 0.000(3) -0.001(3) 0.002(3)
C23 0.033(4) 0.069(6) 0.062(6) 0.007(5) 0.021(4) -0.003(4)
O23 0.065(4) 0.040(3) 0.046(3) -0.010(3) 0.006(3) 0.005(3)
C24 0.043(4) 0.057(5) 0.048(5) -0.003(4) 0.017(4) 0.011(4)
O24 0.074(5) 0.059(4) 0.079(5) -0.023(4) 0.039(4) -0.004(4)
O25 0.038(3) 0.041(3) 0.060(4) -0.005(3) 0.013(3) 0.000(2)
C26 0.054(5) 0.056(5) 0.040(5) -0.003(4) 0.005(4) 0.005(4)
O27 0.093(6) 0.066(4) 0.043(4) -0.002(3) 0.016(3) 0.013(4)
C27 0.041(4) 0.049(4) 0.043(5) -0.003(4) 0.008(3) 0.000(4)
C29 0.045(5) 0.048(5) 0.053(5) -0.002(4) 0.009(4) -0.002(4)
C30 0.042(4) 0.041(4) 0.053(5) -0.004(4) 0.004(4) 0.001(4)
N30 0.047(4) 0.046(4) 0.084(6) -0.016(4) 0.007(4) -0.002(4)
N31 0.042(4) 0.038(4) 0.060(5) -0.002(3) 0.010(3) -0.008(3)
S32 0.0423(11) 0.0558(13) 0.088(2) -0.0038(13) 0.0148(11) -0.0026(10)
C32 0.044(4) 0.048(5) 0.049(5) -0.003(4) 0.012(4) -0.002(4)
N33 0.041(4) 0.045(4) 0.066(5) -0.010(4) 0.007(3) 0.001(3)
O34 0.048(3) 0.054(4) 0.070(5) -0.012(3) 0.006(3) -0.004(3)
C34 0.046(4) 0.047(5) 0.048(5) -0.002(4) 0.008(4) -0.008(4)
O101 0.059(4) 0.076(5) 0.068(5) 0.009(4) 0.012(4) -0.003(4)
O102 0.066(5) 0.064(5) 0.128(9) -0.002(5) 0.037(5) 0.004(4)
O103 0.087(6) 0.074(5) 0.079(6) -0.007(5) 0.009(5) 0.008(5)
O104 0.078(5) 0.087(6) 0.080(6) 0.006(5) 0.003(5) 0.032(5)
O105 0.073(5) 0.114(8) 0.091(7) -0.025(6) -0.005(5) 0.000(6)
O106 0.122(9) 0.105(8) 0.088(7) 0.005(6) -0.016(7) -0.011(7)
O107 0.090(8) 0.128(11) 0.182(16) 0.019(11) 0.036(9) 0.014(8)
O108 0.190(8) 0.190(8) 0.190(8) 0.0001(10) 0.0159(12) 0.0002(10)
O109 0.150(11) 0.150(11) 0.150(11) -0.0001(10) 0.0125(14) 0.0002(10)

loop_
_atom_site_label
_atom_site_type_symbol
_atom_site_fract_x
_atom_site_fract_y
_atom_site_fract_z
_atom_site_U_iso_or_equiv
_atom_site_thermal_displace_type
_atom_site_occupancy
_atom_site_calc_flag
_atom_site_refinement_flags
Bi Bi 0.16971(3) 0.723543(14) 0.00713(2) 0.03666(13) Uani 1 d .
O O -0.0424(10) 0.6822(5) -0.0874(6) 0.085(3) Uani 1 d .
N1 N -0.0411(7) 0.8989(3) 0.0932(5) 0.044(2) Uani 1 d .
H1A H -0.0033(7) 0.9331(3) 0.1082(5) 0.053 Uiso 1 calc R
C2 C 0.0167(8) 0.8603(4) 0.0455(5) 0.040(2) Uani 1 d .
O2 O -0.0264(6) 0.8075(3) 0.0245(5) 0.0492(15) Uani 1 d .
C3 C 0.1421(9) 0.8823(4) 0.0188(6) 0.045(2) Uani 1 d .
H3A H 0.1323(9) 0.9235(4) -0.0053(6) 0.055 Uiso 1 calc R
H3B H 0.2035(9) 0.8853(4) 0.0651(6) 0.055 Uiso 1 calc R
N4 N 0.1877(7) 0.8380(3) -0.0399(5) 0.047(2) Uani 1 d .
C5 C 0.3187(10) 0.8503(5) -0.0582(7) 0.058(2) Uani 1 d .
H5A H 0.3345(10) 0.8951(5) -0.0557(7) 0.069 Uiso 1 calc R
H5B H 0.3299(10) 0.8364(5) -0.1125(7) 0.069 Uiso 1 calc R
C6 C 0.4124(9) 0.8173(5) -0.0001(8) 0.058(3) Uani 1 d .
H6A H 0.4033(9) 0.8325(5) 0.0540(8) 0.069 Uiso 1 calc R
H6B H 0.4973(9) 0.8270(5) -0.0134(8) 0.069 Uiso 1 calc R
N7 N 0.3930(7) 0.7462(4) -0.0025(5) 0.043(2) Uani 1 d .
C8 C 0.4708(8) 0.7246(5) 0.0722(6) 0.051(2) Uani 1 d .
H8A H 0.4582(8) 0.7531(5) 0.1161(6) 0.061 Uiso 1 calc R
H8B H 0.5595(8) 0.7255(5) 0.0626(6) 0.061 Uiso 1 calc R
C9 C 0.4353(7) 0.6592(4) 0.0958(5) 0.043(2) Uani 1 d .
H9A H 0.4447(7) 0.6306(4) 0.0514(5) 0.051 Uiso 1 calc R
H9B H 0.4910(7) 0.6453(4) 0.1414(5) 0.051 Uiso 1 calc R
N10 N 0.3026(6) 0.6585(3) 0.1171(5) 0.0409(15) Uani 1 d .
C11 C 0.2522(8) 0.5938(4) 0.1166(6) 0.043(2) Uani 1 d .
H11A H 0.2895(8) 0.5710(4) 0.1629(6) 0.052 Uiso 1 calc R
H11B H 0.2736(8) 0.5722(4) 0.0684(6) 0.052 Uiso 1 calc R
O12 O 0.0466(6) 0.6339(4) 0.0762(5) 0.061(2) Uani 1 d .
C12 C 0.1110(8) 0.5964(4) 0.1188(6) 0.044(2) Uani 1 d .
N13 N 0.0650(7) 0.5554(4) 0.1679(5) 0.046(2) Uani 1 d .
H13A H 0.1160(7) 0.5304(4) 0.1950(5) 0.056 Uiso 1 calc R
C14 C -0.1624(9) 0.8866(4) 0.1209(6) 0.046(2) Uani 1 d .
O15 O -0.2481(7) 0.9768(3) 0.0545(5) 0.058(2) Uani 1 d .
C15 C -0.2576(9) 0.9309(4) 0.1000(6) 0.045(2) Uani 1 d .
N16 N -0.3730(7) 0.9209(4) 0.1328(5) 0.047(2) Uani 1 d .
H16A H -0.4318(7) 0.9481(4) 0.1220(5) 0.056 Uiso 1 calc R
S17 S -0.5391(2) 0.86261(12) 0.2167(2) 0.0532(5) Uani 1 d .
C17 C -0.3997(8) 0.8714(4) 0.1806(5) 0.044(2) Uani 1 d .
N18 N -0.3052(8) 0.8289(4) 0.1944(5) 0.051(2) Uani 1 d .
H18A H -0.3204(8) 0.7958(4) 0.2213(5) 0.062 Uiso 1 calc R
C19 C -0.1865(8) 0.8355(4) 0.1678(5) 0.043(2) Uani 1 d .
N19 N -0.1038(8) 0.7894(4) 0.1894(6) 0.057(2) Uani 1 d D
H19A H -0.1497(120) 0.7539(40) 0.1880(94) 0.078(43) Uiso 1 d D
H19B H -0.0244(49) 0.7965(56) 0.1786(75) 0.059(32) Uiso 1 d D
C20 C 0.1077(12) 0.8437(5) -0.1182(6) 0.061(3) Uani 1 d .
H20A H 0.1252(12) 0.8831(5) -0.1440(6) 0.073 Uiso 1 calc R
H20B H 0.0189(12) 0.8430(5) -0.1085(6) 0.073 Uiso 1 calc R
C21 C 0.1376(9) 0.7893(4) -0.1722(6) 0.045(2) Uani 1 d .
O21 O 0.1247(7) 0.7968(3) -0.2464(4) 0.058(2) Uani 1 d .
O22 O 0.1726(7) 0.7389(3) -0.1398(4) 0.053(2) Uani 1 d .
C23 C 0.4334(8) 0.7136(5) -0.0722(7) 0.054(2) Uani 1 d .
H23A H 0.5224(8) 0.7036(5) -0.0622(7) 0.064 Uiso 1 calc R
H23B H 0.4245(8) 0.7418(5) -0.1180(7) 0.064 Uiso 1 calc R
O23 O 0.1900(7) 0.7752(3) 0.1346(4) 0.0504(14) Uani 1 d .
C24 C 0.3623(9) 0.6537(5) -0.0945(6) 0.049(2) Uani 1 d .
O24 O 0.3970(8) 0.6201(4) -0.1463(6) 0.069(2) Uani 1 d .
O25 O 0.2656(6) 0.6401(3) -0.0551(4) 0.0458(14) Uani 1 d .
C26 C 0.2955(9) 0.6874(5) 0.1985(6) 0.050(2) Uani 1 d .
H26A H 0.3809(9) 0.6941(5) 0.2222(6) 0.060 Uiso 1 calc R
H26B H 0.2557(9) 0.6576(5) 0.2323(6) 0.060 Uiso 1 calc R
O27 O 0.2077(9) 0.7691(4) 0.2662(4) 0.067(2) Uani 1 d .
C27 C 0.2251(8) 0.7484(4) 0.2006(5) 0.044(2) Uani 1 d .
C29 C -0.0674(9) 0.5513(5) 0.1772(6) 0.048(2) Uani 1 d .
C30 C -0.1308(8) 0.4974(4) 0.1513(6) 0.046(2) Uani 1 d .
N30 N -0.0816(8) 0.4510(4) 0.1117(7) 0.059(2) Uani 1 d D
H30A H -0.1310(93) 0.4213(40) 0.0870(67) 0.055(31) Uiso 1 d D
H30B H 0.0027(33) 0.4553(74) 0.1147(102) 0.092(47) Uiso 1 d D
N31 N -0.2542(7) 0.4903(3) 0.1696(5) 0.046(2) Uani 1 d .
H31A H -0.2904(7) 0.4547(3) 0.1599(5) 0.056 Uiso 1 calc R
S32 S -0.4691(2) 0.52570(13) 0.2253(2) 0.0614(6) Uani 1 d .
C32 C -0.3217(9) 0.5367(4) 0.2024(6) 0.047(2) Uani 1 d .
N33 N -0.2587(7) 0.5911(4) 0.2168(5) 0.051(2) Uani 1 d .
H33A H -0.3022(7) 0.6225(4) 0.2315(5) 0.061 Uiso 1 calc R
O34 O -0.0838(6) 0.6518(3) 0.2351(5) 0.057(2) Uani 1 d .
C34 C -0.1300(9) 0.6017(4) 0.2103(6) 0.047(2) Uani 1 d .
O101 O -0.7613(7) 0.4864(4) 0.2789(5) 0.068(2) Uani 1 d .
O102 O 0.1463(9) 0.8898(4) 0.2987(8) 0.084(3) Uani 1 d .
O103 O 0.0879(10) 1.0261(5) 0.0861(6) 0.080(2) Uani 1 d .
O104 O -0.5695(9) 1.0054(5) 0.0840(6) 0.082(3) Uani 1 d .
O105 O -0.2632(10) 0.7774(6) -0.0703(7) 0.093(3) Uani 1 d .
O106 O 0.1116(13) 0.6211(6) 0.3542(8) 0.107(4) Uani 1 d .
O107 O -0.1843(13) 0.5687(7) -0.0706(12) 0.132(5) Uani 1 d .
O108 O -0.2214(23) 0.6679(12) 0.0455(16) 0.190(8) Uani 1 d U
O109 O 0.5699(35) 0.5270(17) -0.0235(25) 0.150(11) Uani 0.50 d PU

loop_
_atom_type_symbol
_atom_type_description
_atom_type_scat_dispersion_real
_atom_type_scat_dispersion_imag
_atom_type_scat_source
C C 0.0181 0.0091 'International Tables Vol C Tables 4.2.6.8 and 6.1.1.4'
H H 0.0000 0.0000 'International Tables Vol C Tables 4.2.6.8 and 6.1.1.4'
N N 0.0311 0.0180 'International Tables Vol C Tables 4.2.6.8 and 6.1.1.4'
O O 0.0492 0.0322 'International Tables Vol C Tables 4.2.6.8 and 6.1.1.4'
S S 0.3331 0.5567 'International Tables Vol C Tables 4.2.6.8 and 6.1.1.4'
Bi Bi -4.0111 8.9310 'International Tables Vol C Tables 4.2.6.8 and 6.1.1.4'

loop_
_geom_angle_atom_site_label_1
_geom_angle_atom_site_label_2
_geom_angle_atom_site_label_3
_geom_angle
O25 Bi O23 137.5(2)
O25 Bi N7 70.1(2)
O23 Bi N7 87.2(3)
O25 Bi O22 67.6(2)
O23 Bi O22 144.4(2)
N7 Bi O22 79.4(3)
O25 Bi N4 122.7(2)
O23 Bi N4 80.2(3)
N7 Bi N4 72.2(2)
O22 Bi N4 64.3(2)
O25 Bi N10 71.2(2)
O23 Bi N10 67.5(2)
N7 Bi N10 71.4(2)
O22 Bi N10 135.5(2)
N4 Bi N10 131.8(2)
O25 Bi O12 83.8(2)
O23 Bi O12 87.5(3)
N7 Bi O12 133.9(2)
O22 Bi O12 125.2(3)
N4 Bi O12 150.8(2)
N10 Bi O12 64.4(2)
O25 Bi O2 153.5(2)
O23 Bi O2 67.8(2)
N7 Bi O2 128.3(2)
O22 Bi O2 95.2(2)
N4 Bi O2 59.8(2)
N10 Bi O2 129.3(2)
O12 Bi O2 91.0(2)
O25 Bi O 82.5(3)
O23 Bi O 131.2(3)
N7 Bi O 140.5(3)
O22 Bi O 63.8(3)
N4 Bi O 101.8(3)
N10 Bi O 126.3(3)
O12 Bi O 67.0(3)
O2 Bi O 71.7(3)
C2 N1 C14 123.6(8)
O2 C2 N1 123.1(8)
O2 C2 C3 120.4(8)
N1 C2 C3 116.5(8)
C2 O2 Bi 110.4(5)
N4 C3 C2 110.1(7)
C3 N4 C5 113.1(8)
C3 N4 C20 109.4(7)
C5 N4 C20 106.3(9)
C3 N4 Bi 111.7(5)
C5 N4 Bi 109.1(6)
C20 N4 Bi 106.9(6)
N4 C5 C6 111.6(9)
C5 C6 N7 111.5(8)
C23 N7 C8 109.6(7)
C23 N7 C6 116.6(8)
C8 N7 C6 102.6(8)
C23 N7 Bi 108.2(5)
C8 N7 Bi 110.7(5)
C6 N7 Bi 108.9(5)
N7 C8 C9 111.6(7)
N10 C9 C8 109.6(7)
C11 N10 C9 110.9(7)
C11 N10 C26 110.1(7)
C9 N10 C26 109.6(7)
C11 N10 Bi 108.5(5)
C9 N10 Bi 107.1(5)
C26 N10 Bi 110.6(5)
N10 C11 C12 109.0(7)
C12 O12 Bi 116.7(6)
O12 C12 N13 124.7(8)
O12 C12 C11 120.9(8)
N13 C12 C11 114.4(8)
C12 N13 C29 121.7(8)
C19 C14 C15 120.5(8)
C19 C14 N1 122.9(8)
C15 C14 N1 116.5(8)
O15 C15 N16 118.4(8)
O15 C15 C14 125.8(9)
N16 C15 C14 115.8(8)
C17 N16 C15 125.2(8)
N18 C17 N16 115.4(8)
N18 C17 S17 122.2(7)
N16 C17 S17 122.4(7)
C17 N18 C19 124.0(8)
N19 C19 N18 115.6(9)
N19 C19 C14 125.5(9)
N18 C19 C14 118.8(8)
N4 C20 C21 108.8(8)
O21 C21 O22 123.0(9)
O21 C21 C20 118.8(8)
O22 C21 C20 118.2(8)
C21 O22 Bi 121.0(6)
N7 C23 C24 115.2(7)
C27 O23 Bi 124.2(6)
O24 C24 O25 122.3(10)
O24 C24 C23 120.1(9)
O25 C24 C23 117.6(8)
C24 O25 Bi 116.6(6)
N10 C26 C27 116.1(8)
O27 C27 O23 124.4(9)
O27 C27 C26 116.8(9)
O23 C27 C26 118.8(8)
C30 C29 C34 121.8(9)
C30 C29 N13 118.2(9)
C34 C29 N13 120.0(8)
N30 C30 N31 116.9(8)
N30 C30 C29 125.2(9)
N31 C30 C29 117.9(8)
C32 N31 C30 123.4(8)
N33 C32 N31 115.2(8)
N33 C32 S32 123.0(7)
N31 C32 S32 121.8(7)
C32 N33 C34 126.7(8)
O34 C34 N33 118.5(9)
O34 C34 C29 127.5(9)
N33 C34 C29 114.0(8)

loop_
_geom_bond_atom_site_label_1
_geom_bond_atom_site_label_2
_geom_bond_distance
Bi O25 2.337(6)
Bi O23 2.387(6)
Bi N7 2.440(7)
Bi O22 2.475(7)
Bi N4 2.577(7)
Bi N10 2.617(7)
Bi O12 2.636(7)
Bi O2 2.781(6)
Bi O 2.784(10)
N1 C2 1.330(12)
N1 C14 1.429(12)
C2 O2 1.256(11)
C2 C3 1.514(12)
C3 N4 1.472(12)
N4 C5 1.474(12)
N4 C20 1.502(14)
C5 C6 1.51(2)
C6 N7 1.531(12)
N7 C23 1.451(13)
N7 C8 1.508(12)
C8 C9 1.506(13)
C9 N10 1.484(10)
N10 C11 1.481(11)
N10 C26 1.498(12)
C11 C12 1.505(12)
O12 C12 1.238(12)
C12 N13 1.320(12)
N13 C29 1.431(12)
C14 C19 1.379(13)
C14 C15 1.407(13)
O15 C15 1.247(12)
C15 N16 1.400(12)
N16 C17 1.367(12)
S17 C17 1.655(9)
C17 N18 1.359(13)
N18 C19 1.379(12)
C19 N19 1.348(12)
C20 C21 1.519(13)
C21 O21 1.244(12)
C21 O22 1.247(11)
C23 C24 1.516(15)
O23 C27 1.268(12)
C24 O24 1.204(12)
C24 O25 1.297(11)
C26 C27 1.503(13)
O27 C27 1.208(12)
C29 C30 1.385(13)
C29 C34 1.401(14)
C30 N30 1.321(13)
C30 N31 1.379(12)
N31 C32 1.365(12)
S32 C32 1.659(9)
C32 N33 1.351(12)
N33 C34 1.399(12)
O34 C34 1.234(12)
